data_4080481
loop_
_publ_author_name
'Carroll, James B.'
'Braddock-Wilking, Janet'

_publ_section_title
;
 Synthesis of 2,5-Substituted Siloles and Optical Study of Interactions
 with Mercury(II), Copper(II), and Nickel(II) Cations
;
_journal_issue 6
_journal_name_full Organometallics
_journal_page_first 1905
_journal_paper_doi 10.1021/om400022f
_journal_volume 32
_journal_year 2013
_chemical_formula_moiety 'C32 H24 N2 Si'
_chemical_formula_sum 'C32 H24 N2 Si'
_chemical_formula_weight 464.62
_chemical_name_systematic
;
 ? 
;
_space_group_crystal_system orthorhombic
_space_group_IT_number 61
_space_group_name_Hall '-P 2ac 2ab'
_space_group_name_H-M_alt 'P b c a'
_symmetry_space_group_name_Hall '-P 2ac 2ab'
_symmetry_space_group_name_H-M 'P b c a'
_atom_sites_solution_hydrogens geom
_atom_sites_solution_primary direct
_atom_sites_solution_secondary difmap
_audit_creation_date 2012-11-24
_audit_creation_method
;
  Olex2 1.2
  (compiled Nov  5 2012 18:25:38, GUI svn.r4372)
;
_cell_angle_alpha 90.00
_cell_angle_beta 90.00
_cell_angle_gamma 90.00
_cell_formula_units_Z 8
_cell_length_a 18.8812(4)
_cell_length_b 13.8509(3)
_cell_length_c 19.7703(4)
_cell_measurement_reflns_used 9890
_cell_measurement_temperature 100(2)
_cell_measurement_theta_max 31.42
_cell_measurement_theta_min 2.33
_cell_volume 5170.36(19)
_computing_molecular_graphics
;
O. V. Dolomanov, L. J. Bourhis, R. J. Gildea, J. A. K. Howard and H. Puschmann,
OLEX2: a complete structure solution, refinement and analysis program.
J. Appl. Cryst. (2009). 42, 339-341.
;
_computing_publication_material
;
O. V. Dolomanov, L. J. Bourhis, R. J. Gildea, J. A. K. Howard and H. Puschmann,
OLEX2: a complete structure solution, refinement and analysis program.
J. Appl. Cryst. (2009). 42, 339-341.
;
_computing_structure_refinement
;
XL, G.M. Sheldrick, Acta Cryst.
(2008). A64, 112-122
;
_computing_structure_solution
;
XS, G.M. Sheldrick, Acta Cryst.
(2008). A64, 112-122
;
_diffrn_ambient_temperature 100.02
_diffrn_measured_fraction_theta_full 1.000
_diffrn_measured_fraction_theta_max 1.000
_diffrn_measurement_device_type 'Bruker APEX-II CCD'
_diffrn_measurement_method '\f and \w scans'
_diffrn_radiation_monochromator graphite
_diffrn_radiation_type MoK\a
_diffrn_radiation_wavelength 0.71073
_diffrn_reflns_av_R_equivalents 0.0345
_diffrn_reflns_av_unetI/netI 0.0170
_diffrn_reflns_limit_h_max 27
_diffrn_reflns_limit_h_min -26
_diffrn_reflns_limit_k_max 20
_diffrn_reflns_limit_k_min -20
_diffrn_reflns_limit_l_max 29
_diffrn_reflns_limit_l_min -27
_diffrn_reflns_number 88966
_diffrn_reflns_theta_full 31.50
_diffrn_reflns_theta_max 31.50
_diffrn_reflns_theta_min 2.06
_diffrn_source 'fine-focus sealed tube'
_diffrn_standards_number 0
_exptl_absorpt_coefficient_mu 0.113
_exptl_absorpt_correction_T_max 0.7462
_exptl_absorpt_correction_T_min 0.6701
_exptl_absorpt_correction_type multi-scan
_exptl_absorpt_process_details
;
SADABS-2008/1 (Bruker,2008) was used for absorption correction.
wR2(int) was 0.0594 before and 0.0459 after correction.
The Ratio of minimum to maximum transmission is 0.8980.
The \l/2 correction factor is 0.0015.
;
_exptl_crystal_colour 'clear yellow'
_exptl_crystal_colour_lustre clear
_exptl_crystal_colour_primary yellow
_exptl_crystal_density_diffrn 1.194
_exptl_crystal_density_method 'not measured'
_exptl_crystal_description needle
_exptl_crystal_F_000 1952
_exptl_crystal_size_max 0.585
_exptl_crystal_size_mid 0.555
_exptl_crystal_size_min 0.543
_refine_diff_density_max 0.495
_refine_diff_density_min -0.181
_refine_diff_density_rms 0.052
_refine_ls_extinction_method none
_refine_ls_goodness_of_fit_ref 1.034
_refine_ls_hydrogen_treatment constr
_refine_ls_matrix_type full
_refine_ls_number_parameters 318
_refine_ls_number_reflns 8602
_refine_ls_number_restraints 0
_refine_ls_restrained_S_all 1.034
_refine_ls_R_factor_all 0.0548
_refine_ls_R_factor_gt 0.0413
_refine_ls_shift/su_max 0.001
_refine_ls_shift/su_mean 0.000
_refine_ls_structure_factor_coef Fsqd
_refine_ls_weighting_details 'calc w=1/[\s^2^(Fo^2^)+(0.0621P)^2^+1.9639P] where P=(Fo^2^+2Fc^2^)/3'
_refine_ls_weighting_scheme calc
_refine_ls_wR_factor_gt 0.1081
_refine_ls_wR_factor_ref 0.1210
_reflns_number_gt 7010
_reflns_number_total 8602
_reflns_threshold_expression >2sigma(I)
_cod_data_source_file om400022f_si_002.cif
_cod_data_source_block w54211
_cod_database_code 4080481
_olex2_refinement_description
;
1. Fixed Uiso
 At 1.2 times of:
  H29 of C29, H22 of C22, H12 of C12, H8 of C8, H20 of C20, H26 of C26, H11
  of C11, H27 of C27, H14 of C14, H17 of C17, H21 of C21, H15 of C15, H18 of
  C18, H30 of C30, H9 of C9, H24 of C24, H23 of C23, H16 of C16
 At 1.5 times of:
  {H2A,H2B,H2C} of C2, {H1A,H1B,H1C} of C1
2.a Aromatic/amide H refined with riding coordinates:
 C29(H29), C12(H12), C8(H8), C20(H20), C26(H26), C11(H11), C27(H27), C24(H24),
 C9(H9), C30(H30), C18(H18), C15(H15), C21(H21), C17(H17), C14(H14), C23(H23),
 C16(H16), C22(H22)
2.b Idealised Me refined as rotating group:
 C2(H2A,H2B,H2C), C1(H1A,H1B,H1C)
;

loop_
_space_group_symop_id
_space_group_symop_operation_xyz
1 'x, y, z'
2 '-x+1/2, -y, z+1/2'
3 'x+1/2, -y+1/2, -z'
4 '-x, y+1/2, -z+1/2'
5 '-x, -y, -z'
6 'x-1/2, y, -z-1/2'
7 '-x-1/2, y-1/2, z'
8 'x, -y-1/2, z-1/2'

loop_
_atom_site_label
_atom_site_type_symbol
_atom_site_fract_x
_atom_site_fract_y
_atom_site_fract_z
_atom_site_U_iso_or_equiv
_atom_site_adp_type
_atom_site_occupancy
_atom_site_symmetry_multiplicity
_atom_site_calc_flag
_atom_site_refinement_flags
Si1 Si 0.650570(15) 0.48528(2) 0.655291(14) 0.01805(7) Uani 1 1 d .
C4 C 0.78434(5) 0.52076(7) 0.62340(5) 0.01839(18) Uani 1 1 d .
C7 C 0.70514(5) 0.63561(7) 0.55891(5) 0.01880(18) Uani 1 1 d .
C25 C 0.70799(5) 0.33623(7) 0.74976(5) 0.01778(17) Uani 1 1 d .
C3 C 0.71897(5) 0.55543(7) 0.60640(5) 0.01879(18) Uani 1 1 d .
C6 C 0.72115(5) 0.41535(7) 0.70109(5) 0.01864(18) Uani 1 1 d .
C5 C 0.78530(5) 0.44056(7) 0.67518(5) 0.01809(17) Uani 1 1 d .
C13 C 0.85221(5) 0.55548(7) 0.59387(5) 0.01970(18) Uani 1 1 d .
C29 C 0.65174(6) 0.28008(8) 0.85254(6) 0.0241(2) Uani 1 1 d .
H29 H 0.6264 0.2935 0.8930 0.029 Uiso 1 1 calc R
C19 C 0.85348(5) 0.39483(7) 0.69511(5) 0.01917(18) Uani 1 1 d .
C12 C 0.74896(6) 0.71759(7) 0.55370(5) 0.02014(18) Uani 1 1 d .
H12 H 0.7890 0.7233 0.5825 0.024 Uiso 1 1 calc R
C8 C 0.64479(6) 0.63138(8) 0.51771(6) 0.0238(2) Uani 1 1 d .
H8 H 0.6130 0.5786 0.5223 0.029 Uiso 1 1 calc R
C28 C 0.67168(6) 0.18577(8) 0.83748(5) 0.0233(2) Uani 1 1 d .
C32 C 0.66258(6) 0.85515(8) 0.41430(6) 0.0237(2) Uani 1 1 d .
C20 C 0.89772(6) 0.35238(8) 0.64684(6) 0.0222(2) Uani 1 1 d .
H20 H 0.8843 0.3527 0.6005 0.027 Uiso 1 1 calc R
C2 C 0.59154(6) 0.56163(8) 0.70819(6) 0.0275(2) Uani 1 1 d .
H2A H 0.6203 0.6043 0.7366 0.041 Uiso 1 1 calc R
H2B H 0.5622 0.5202 0.7370 0.041 Uiso 1 1 calc R
H2C H 0.5610 0.6006 0.6789 0.041 Uiso 1 1 calc R
C26 C 0.73095(6) 0.24154(7) 0.73717(5) 0.02185(19) Uani 1 1 d .
H26 H 0.7596 0.2287 0.6987 0.026 Uiso 1 1 calc R
N1 N 0.65214(6) 0.91419(8) 0.37467(5) 0.0305(2) Uani 1 1 d .
C11 C 0.73473(5) 0.79017(7) 0.50727(5) 0.02058(19) Uani 1 1 d .
H11 H 0.7647 0.8452 0.5046 0.025 Uiso 1 1 calc R
C27 C 0.71236(6) 0.16641(8) 0.78011(6) 0.0251(2) Uani 1 1 d .
H27 H 0.7272 0.1023 0.7705 0.030 Uiso 1 1 calc R
C1 C 0.59652(6) 0.40087(8) 0.60225(6) 0.0244(2) Uani 1 1 d .
H1A H 0.5554 0.4353 0.5841 0.037 Uiso 1 1 calc R
H1B H 0.5804 0.3466 0.6301 0.037 Uiso 1 1 calc R
H1C H 0.6255 0.3765 0.5648 0.037 Uiso 1 1 calc R
C10 C 0.67593(6) 0.78186(7) 0.46440(5) 0.02080(19) Uani 1 1 d .
C24 C 0.87426(6) 0.39384(8) 0.76297(6) 0.0243(2) Uani 1 1 d .
H24 H 0.8445 0.4218 0.7964 0.029 Uiso 1 1 calc R
C9 C 0.63052(6) 0.70260(8) 0.47031(6) 0.0254(2) Uani 1 1 d .
H9 H 0.5901 0.6975 0.4420 0.030 Uiso 1 1 calc R
C30 C 0.66891(6) 0.35444(7) 0.80854(6) 0.0231(2) Uani 1 1 d .
H30 H 0.6540 0.4184 0.8184 0.028 Uiso 1 1 calc R
C18 C 0.90588(6) 0.59325(8) 0.63474(6) 0.0234(2) Uani 1 1 d .
H18 H 0.8995 0.5963 0.6824 0.028 Uiso 1 1 calc R
C15 C 0.92616(6) 0.58177(8) 0.49549(6) 0.0273(2) Uani 1 1 d .
H15 H 0.9334 0.5767 0.4481 0.033 Uiso 1 1 calc R
C21 C 0.96134(6) 0.30974(8) 0.66607(6) 0.0268(2) Uani 1 1 d .
H21 H 0.9907 0.2803 0.6330 0.032 Uiso 1 1 calc R
C17 C 0.96875(6) 0.62651(8) 0.60594(7) 0.0285(2) Uani 1 1 d .
H17 H 1.0047 0.6532 0.6338 0.034 Uiso 1 1 calc R
C14 C 0.86280(6) 0.55032(8) 0.52394(6) 0.0227(2) Uani 1 1 d .
H14 H 0.8265 0.5252 0.4957 0.027 Uiso 1 1 calc R
C23 C 0.93846(6) 0.35199(10) 0.78178(6) 0.0299(2) Uani 1 1 d .
H23 H 0.9524 0.3522 0.8279 0.036 Uiso 1 1 calc R
C31 C 0.64831(9) 0.10876(9) 0.88107(6) 0.0368(3) Uani 1 1 d .
C16 C 0.97876(6) 0.62060(9) 0.53641(7) 0.0306(2) Uani 1 1 d .
H16 H 1.0216 0.6431 0.5168 0.037 Uiso 1 1 calc R
C22 C 0.98202(6) 0.31009(9) 0.73364(7) 0.0307(2) Uani 1 1 d .
H22 H 1.0258 0.2818 0.7467 0.037 Uiso 1 1 calc R
N2 N 0.62716(11) 0.04920(10) 0.91587(7) 0.0620(5) Uani 1 1 d .

loop_
_atom_site_aniso_label
_atom_site_aniso_U_11
_atom_site_aniso_U_22
_atom_site_aniso_U_33
_atom_site_aniso_U_23
_atom_site_aniso_U_13
_atom_site_aniso_U_12
Si1 0.01914(13) 0.01529(12) 0.01972(14) 0.00130(9) 0.00021(9) 0.00025(9)
C4 0.0213(4) 0.0155(4) 0.0183(4) 0.0006(3) -0.0014(3) -0.0022(3)
C7 0.0220(4) 0.0158(4) 0.0187(4) 0.0006(3) -0.0009(3) -0.0003(3)
C25 0.0200(4) 0.0153(4) 0.0180(4) 0.0012(3) -0.0015(3) -0.0003(3)
C3 0.0211(4) 0.0158(4) 0.0195(4) 0.0010(3) -0.0018(3) -0.0017(3)
C6 0.0224(4) 0.0146(4) 0.0189(4) 0.0004(3) 0.0004(3) 0.0002(3)
C5 0.0210(4) 0.0155(4) 0.0178(4) 0.0002(3) -0.0015(3) -0.0001(3)
C13 0.0198(4) 0.0160(4) 0.0232(5) 0.0022(3) 0.0002(3) -0.0002(3)
C29 0.0290(5) 0.0222(5) 0.0210(5) 0.0011(4) 0.0039(4) 0.0002(4)
C19 0.0198(4) 0.0170(4) 0.0207(4) 0.0017(3) -0.0021(3) -0.0017(3)
C12 0.0213(4) 0.0183(4) 0.0209(4) 0.0020(3) -0.0025(3) -0.0014(3)
C8 0.0271(5) 0.0192(4) 0.0253(5) 0.0024(4) -0.0063(4) -0.0040(4)
C28 0.0327(5) 0.0193(4) 0.0179(4) 0.0031(4) -0.0015(4) -0.0019(4)
C32 0.0268(5) 0.0232(5) 0.0209(5) 0.0011(4) -0.0003(4) 0.0012(4)
C20 0.0227(4) 0.0211(4) 0.0230(5) 0.0010(4) -0.0012(4) 0.0004(4)
C2 0.0309(5) 0.0244(5) 0.0270(5) -0.0010(4) 0.0014(4) 0.0067(4)
C26 0.0304(5) 0.0169(4) 0.0182(4) -0.0002(3) 0.0016(4) 0.0027(4)
N1 0.0374(5) 0.0286(5) 0.0256(5) 0.0058(4) -0.0015(4) 0.0021(4)
C11 0.0225(4) 0.0182(4) 0.0210(5) 0.0028(3) -0.0001(3) -0.0009(3)
C27 0.0386(6) 0.0160(4) 0.0207(5) 0.0002(4) -0.0007(4) 0.0023(4)
C1 0.0223(5) 0.0240(5) 0.0268(5) -0.0011(4) 0.0008(4) -0.0042(4)
C10 0.0253(5) 0.0189(4) 0.0182(4) 0.0020(3) -0.0005(4) 0.0024(4)
C24 0.0239(5) 0.0280(5) 0.0211(5) 0.0013(4) -0.0025(4) -0.0024(4)
C9 0.0292(5) 0.0220(5) 0.0249(5) 0.0026(4) -0.0093(4) -0.0024(4)
C30 0.0276(5) 0.0175(4) 0.0242(5) 0.0006(4) 0.0038(4) 0.0026(4)
C18 0.0223(5) 0.0207(4) 0.0272(5) -0.0007(4) -0.0009(4) -0.0014(4)
C15 0.0287(5) 0.0250(5) 0.0282(5) 0.0063(4) 0.0072(4) 0.0058(4)
C21 0.0221(5) 0.0254(5) 0.0328(6) 0.0031(4) 0.0012(4) 0.0027(4)
C17 0.0218(5) 0.0239(5) 0.0398(6) -0.0015(5) 0.0005(4) -0.0029(4)
C14 0.0258(5) 0.0193(4) 0.0232(5) 0.0023(4) 0.0009(4) 0.0021(4)
C23 0.0254(5) 0.0392(6) 0.0252(5) 0.0082(5) -0.0069(4) -0.0037(5)
C31 0.0639(9) 0.0240(5) 0.0225(5) 0.0024(4) 0.0046(5) -0.0032(5)
C16 0.0234(5) 0.0257(5) 0.0426(7) 0.0055(5) 0.0093(5) 0.0007(4)
C22 0.0214(5) 0.0342(6) 0.0363(6) 0.0112(5) -0.0045(4) 0.0005(4)
N2 0.1186(14) 0.0316(6) 0.0357(7) 0.0080(5) 0.0197(8) -0.0103(8)

loop_
_atom_type_symbol
_atom_type_description
_atom_type_scat_dispersion_real
_atom_type_scat_dispersion_imag
_atom_type_scat_source
C C 0.0033 0.0016 'International Tables Vol C Tables 4.2.6.8 and 6.1.1.4'
H H 0.0000 0.0000 'International Tables Vol C Tables 4.2.6.8 and 6.1.1.4'
N N 0.0061 0.0033 'International Tables Vol C Tables 4.2.6.8 and 6.1.1.4'
Si Si 0.0817 0.0704 'International Tables Vol C Tables 4.2.6.8 and 6.1.1.4'

loop_
_geom_angle_atom_site_label_1
_geom_angle_atom_site_label_2
_geom_angle_atom_site_label_3
_geom_angle
C6 Si1 C3 91.54(4)
C2 Si1 C3 113.98(5)
C2 Si1 C6 116.57(5)
C2 Si1 C1 110.09(6)
C1 Si1 C3 114.10(5)
C1 Si1 C6 109.53(5)
C3 C4 C5 115.84(9)
C3 C4 C13 124.59(9)
C13 C4 C5 119.56(8)
C12 C7 C3 123.26(9)
C8 C7 C3 118.78(9)
C8 C7 C12 117.94(9)
C26 C25 C6 121.66(9)
C30 C25 C6 119.68(9)
C30 C25 C26 118.59(9)
C4 C3 Si1 108.17(7)
C4 C3 C7 125.46(9)
C7 C3 Si1 126.35(7)
C25 C6 Si1 125.16(7)
C5 C6 Si1 108.51(7)
C5 C6 C25 125.77(9)
C6 C5 C4 115.67(9)
C6 C5 C19 124.14(9)
C19 C5 C4 120.19(8)
C18 C13 C4 121.23(10)
C18 C13 C14 119.14(10)
C14 C13 C4 119.64(9)
C30 C29 C28 119.98(10)
C20 C19 C5 121.03(9)
C20 C19 C24 118.90(10)
C24 C19 C5 120.07(9)
C11 C12 C7 121.24(9)
C9 C8 C7 121.38(10)
C29 C28 C27 120.20(10)
C29 C28 C31 118.95(11)
C27 C28 C31 120.83(10)
N1 C32 C10 179.44(14)
C21 C20 C19 120.52(10)
C27 C26 C25 120.93(10)
C12 C11 C10 119.60(9)
C26 C27 C28 119.48(10)
C11 C10 C32 119.77(10)
C9 C10 C32 120.24(10)
C9 C10 C11 119.99(9)
C23 C24 C19 120.27(11)
C8 C9 C10 119.74(10)
C29 C30 C25 120.69(10)
C17 C18 C13 120.30(11)
C16 C15 C14 120.02(11)
C20 C21 C22 120.20(11)
C16 C17 C18 120.00(11)
C15 C14 C13 120.42(10)
C22 C23 C24 120.48(11)
N2 C31 C28 177.31(18)
C15 C16 C17 120.10(11)
C23 C22 C21 119.62(11)

loop_
_geom_bond_atom_site_label_1
_geom_bond_atom_site_label_2
_geom_bond_distance
Si1 C3 1.8832(10)
Si1 C6 1.8799(10)
Si1 C2 1.8586(11)
Si1 C1 1.8730(11)
C4 C3 1.3665(14)
C4 C5 1.5107(14)
C4 C13 1.4879(14)
C7 C3 1.4774(13)
C7 C12 1.4088(14)
C7 C8 1.4019(14)
C25 C6 1.4795(13)
C25 C26 1.4035(14)
C25 C30 1.3994(14)
C6 C5 1.3606(14)
C5 C19 1.4878(14)
C13 C18 1.3978(15)
C13 C14 1.3986(15)
C29 C28 1.3917(15)
C29 C30 1.3866(15)
C19 C20 1.3979(15)
C19 C24 1.3980(14)
C12 C11 1.3877(14)
C8 C9 1.3870(15)
C28 C27 1.3959(15)
C28 C31 1.4405(16)
C32 N1 1.1496(15)
C32 C10 1.4406(14)
C20 C21 1.3914(15)
C26 C27 1.3881(14)
C11 C10 1.4015(14)
C10 C9 1.3978(15)
C24 C23 1.3942(16)
C18 C17 1.3948(16)
C15 C14 1.3918(16)
C15 C16 1.3893(18)
C21 C22 1.3918(17)
C17 C16 1.3899(19)
C23 C22 1.3852(18)
C31 N2 1.1461(18)
